data_7031268
loop_
_publ_author_name
'Xu, Xin-Xin'
'Cui, Zhong-Ping'
'Gao, Xin'
'Liu, Xiao-Xia'

_publ_section_title
;
 Photocatalytic activity of transition-metal-ion-doped coordination
 polymer (CP): photoresponse region extension and quantum yields
 enhancement via doping of transition metal ions into the framework of
 CPs.
;
_journal_issue 23
_journal_name_full 'Dalton transactions (Cambridge, England : 2003)'
_journal_page_first 8805
_journal_page_last 8813
_journal_paper_doi 10.1039/c4dt00435c
_journal_volume 43
_journal_year 2014
_chemical_formula_sum 'C15 H10 N O4 Zn'
_chemical_formula_weight 333.61
_chemical_name_systematic
;
?
;
_space_group_IT_number 15
_symmetry_cell_setting monoclinic
_symmetry_space_group_name_Hall '-C 2yc'
_symmetry_space_group_name_H-M 'C 1 2/c 1'
_atom_sites_solution_hydrogens geom
_atom_sites_solution_primary direct
_atom_sites_solution_secondary difmap
_audit_creation_method SHELXL-97
_cell_angle_alpha 90.00
_cell_angle_beta 115.486(4)
_cell_angle_gamma 90.00
_cell_formula_units_Z 8
_cell_length_a 16.752(5)
_cell_length_b 20.392(6)
_cell_length_c 10.355(3)
_cell_measurement_reflns_used 9781
_cell_measurement_temperature 293(2)
_cell_measurement_theta_max 24.99
_cell_measurement_theta_min 2.00
_cell_volume 3193.1(16)
_computing_cell_refinement 'SAINT (Bruker, 1999)'
_computing_data_collection 'SMART (Bruker, 1997)'
_computing_data_reduction SAINT
_computing_molecular_graphics 'SHELXTL-PLUS (Sheldrick, 1990)'
_computing_publication_material SHELXL-97
_computing_structure_refinement 'SHELXL-97 (Sheldrick, 1997)'
_computing_structure_solution 'SHELXS-97 (Sheldrick, 1990)'
_diffrn_ambient_temperature 293(2)
_diffrn_measured_fraction_theta_full 0.982
_diffrn_measured_fraction_theta_max 0.982
_diffrn_measurement_device_type 'Bruker APEX CCD area-detector'
_diffrn_measurement_method '\w scans'
_diffrn_radiation_monochromator graphite
_diffrn_radiation_source 'fine-focus sealed tube'
_diffrn_radiation_type MoK\a
_diffrn_radiation_wavelength 0.71073
_diffrn_reflns_av_R_equivalents 0.0211
_diffrn_reflns_av_sigmaI/netI 0.0205
_diffrn_reflns_limit_h_max 19
_diffrn_reflns_limit_h_min -19
_diffrn_reflns_limit_k_max 24
_diffrn_reflns_limit_k_min -20
_diffrn_reflns_limit_l_max 12
_diffrn_reflns_limit_l_min -12
_diffrn_reflns_number 9781
_diffrn_reflns_theta_full 24.99
_diffrn_reflns_theta_max 24.99
_diffrn_reflns_theta_min 2.00
_exptl_absorpt_coefficient_mu 1.550
_exptl_absorpt_correction_T_max 0.757
_exptl_absorpt_correction_T_min 0.696
_exptl_absorpt_correction_type multi-scan
_exptl_absorpt_process_details 'SADABS (Sheldrick, 1996)'
_exptl_crystal_colour colorless
_exptl_crystal_density_diffrn 1.388
_exptl_crystal_density_method 'not measured'
_exptl_crystal_description block
_exptl_crystal_F_000 1352
_exptl_crystal_size_max 0.28
_exptl_crystal_size_mid 0.20
_exptl_crystal_size_min 0.18
_refine_diff_density_max 1.654
_refine_diff_density_min -0.567
_refine_diff_density_rms 0.118
_refine_ls_extinction_method none
_refine_ls_goodness_of_fit_ref 1.059
_refine_ls_hydrogen_treatment mixed
_refine_ls_matrix_type full
_refine_ls_number_parameters 196
_refine_ls_number_reflns 2771
_refine_ls_number_restraints 2
_refine_ls_restrained_S_all 1.060
_refine_ls_R_factor_all 0.0557
_refine_ls_R_factor_gt 0.0506
_refine_ls_shift/su_max 0.007
_refine_ls_shift/su_mean 0.000
_refine_ls_structure_factor_coef Fsqd
_refine_ls_weighting_details 'calc w=1/[\s^2^(Fo^2^)+(0.1450P)^2^+0.0000P] where P=(Fo^2^+2Fc^2^)/3'
_refine_ls_weighting_scheme calc
_refine_ls_wR_factor_gt 0.1658
_refine_ls_wR_factor_ref 0.1744
_reflns_number_gt 2437
_reflns_number_total 2771
_reflns_threshold_expression >2sigma(I)
_cod_data_source_file c4dt00435c2.cif
_cod_data_source_block 1
_cod_depositor_comments
;
The following automatic conversions were performed:

'_symmetry_cell_setting' value 'Monoclinic' changed to 'monoclinic'
according to
/usr/data/users/saulius/crontab/automatic-downloads/current/RSC/lib/dictionaries/cif_core.dic
dictionary named 'cif_core.dic' version 2.4.2 from 2011-04-26.

Automatic conversion script
Id: cif_fix_values 2281 2013-09-26 08:29:07Z andrius 
;
_cod_original_cell_volume 3193.2(16)
_cod_original_sg_symbol_H-M C2/c
_cod_database_code 7031268

loop_
_symmetry_equiv_pos_as_xyz
'x, y, z'
'-x, y, -z+1/2'
'x+1/2, y+1/2, z'
'-x+1/2, y+1/2, -z+1/2'
'-x, -y, -z'
'x, -y, z-1/2'
'-x+1/2, -y+1/2, -z'
'x+1/2, -y+1/2, z-1/2'

loop_
_atom_site_label
_atom_site_type_symbol
_atom_site_fract_x
_atom_site_fract_y
_atom_site_fract_z
_atom_site_U_iso_or_equiv
_atom_site_adp_type
_atom_site_occupancy
_atom_site_symmetry_multiplicity
_atom_site_calc_flag
_atom_site_refinement_flags
Zn1 Zn 0.44551(2) 0.275546(17) 1.09208(4) 0.0195(3) Uani 1 1 d .
O2 O 0.52931(18) 0.34786(14) 1.0922(3) 0.0381(7) Uani 1 1 d .
C1 C 0.5889(2) 0.37038(18) 1.2069(4) 0.0307(8) Uani 1 1 d .
C2 C 0.6365(3) 0.4305(2) 1.1940(5) 0.0366(9) Uani 1 1 d .
C7 C 0.7109(4) 0.4523(3) 1.3054(6) 0.082(2) Uani 1 1 d .
H7A H 0.7319 0.4285 1.3903 0.098 Uiso 1 1 calc R
C6 C 0.7586(4) 0.5091(4) 1.3007(6) 0.089(3) Uani 1 1 d .
H6A H 0.8114 0.5198 1.3784 0.107 Uiso 1 1 calc R
C3 C 0.6027(5) 0.4718(4) 1.0822(9) 0.099(2) Uani 1 1 d .
H3A H 0.5485 0.4623 1.0062 0.119 Uiso 1 1 calc R
N1 N 0.3729(2) 0.26821(15) 0.8746(4) 0.0287(8) Uani 1 1 d .
C12 C 0.2520(4) 0.2233(2) 0.6738(5) 0.0475(13) Uani 1 1 d .
H12A H 0.2019 0.1970 0.6407 0.057 Uiso 1 1 calc R
C11 C 0.3017(4) 0.2314(2) 0.8182(5) 0.0492(14) Uani 1 1 d .
H11A H 0.2839 0.2094 0.8801 0.059 Uiso 1 1 calc R
C15 C 0.3935(4) 0.3010(4) 0.7828(5) 0.078(2) Uani 1 1 d .
H15A H 0.4414 0.3296 0.8188 0.093 Uiso 1 1 calc R
C14 C 0.3480(4) 0.2949(4) 0.6384(6) 0.087(3) Uani 1 1 d .
H14A H 0.3660 0.3190 0.5793 0.104 Uiso 1 1 calc R
C4 C 0.6480(5) 0.5287(4) 1.0790(8) 0.096(2) Uani 1 1 d .
H4A H 0.6214 0.5557 0.9993 0.116 Uiso 1 1 calc R
C13 C 0.2764(3) 0.2541(2) 0.5781(4) 0.0339(9) Uani 1 1 d .
C5 C 0.7266(3) 0.5481(3) 1.1811(5) 0.0515(12) Uani 1 1 d .
C8 C 0.7757(3) 0.6060(2) 1.1745(5) 0.0433(10) Uani 1 1 d D
C9 C 0.8471(3) 0.6280(2) 1.2840(4) 0.0424(11) Uani 1 1 d D
C10 C 0.8988(3) 0.68527(19) 1.2689(4) 0.0323(9) Uani 1 1 d .
O3 O 0.8778(2) 0.70682(16) 1.1462(3) 0.0408(7) Uani 1 1 d .
O4 O 0.9598(2) 0.70668(16) 1.3816(3) 0.0436(8) Uani 1 1 d .
O1 O 0.6118(2) 0.34623(14) 1.3303(3) 0.0383(7) Uani 1 1 d .
H2 H 0.862(3) 0.605(2) 1.375(3) 0.057 Uiso 1 1 d D
H1 H 0.748(3) 0.635(2) 1.095(4) 0.057 Uiso 1 1 d D

loop_
_atom_site_aniso_label
_atom_site_aniso_U_11
_atom_site_aniso_U_22
_atom_site_aniso_U_33
_atom_site_aniso_U_23
_atom_site_aniso_U_13
_atom_site_aniso_U_12
Zn1 0.0201(3) 0.0191(3) 0.0160(3) 0.00007(12) 0.0047(2) -0.00092(13)
O2 0.0352(15) 0.0377(16) 0.0361(15) -0.0021(13) 0.0104(13) -0.0165(13)
C1 0.0294(19) 0.0256(19) 0.043(2) -0.0020(16) 0.0209(18) -0.0046(15)
C2 0.043(2) 0.029(2) 0.040(2) 0.0006(17) 0.0204(19) -0.0109(18)
C7 0.095(5) 0.098(5) 0.036(3) 0.000(3) 0.014(3) -0.073(4)
C6 0.091(5) 0.122(5) 0.034(3) -0.008(3) 0.006(3) -0.087(4)
C3 0.077(4) 0.102(6) 0.101(6) 0.005(5) 0.022(4) -0.026(4)
N1 0.0289(18) 0.0323(18) 0.0209(17) 0.0005(12) 0.0069(15) -0.0061(13)
C12 0.046(3) 0.064(3) 0.025(2) -0.0024(17) 0.008(2) -0.033(2)
C11 0.049(3) 0.071(3) 0.022(2) 0.0020(18) 0.010(2) -0.031(2)
C15 0.065(3) 0.130(5) 0.029(3) -0.005(3) 0.012(2) -0.066(4)
C14 0.071(4) 0.149(6) 0.024(3) 0.007(3) 0.006(3) -0.074(4)
C4 0.086(5) 0.090(5) 0.089(5) 0.023(4) 0.014(4) -0.010(4)
C13 0.030(2) 0.049(2) 0.020(2) -0.0004(18) 0.0088(16) -0.010(2)
C5 0.045(3) 0.056(3) 0.051(3) -0.019(2) 0.019(2) -0.026(2)
C8 0.046(2) 0.044(3) 0.038(2) -0.0055(19) 0.017(2) -0.017(2)
C9 0.048(2) 0.040(2) 0.035(2) 0.0020(18) 0.014(2) -0.022(2)
C10 0.034(2) 0.030(2) 0.036(2) 0.0010(17) 0.0169(18) -0.0071(17)
O3 0.0479(18) 0.0379(15) 0.0362(18) 0.0017(14) 0.0176(15) -0.0199(15)
O4 0.0420(17) 0.0368(16) 0.0425(19) 0.0017(15) 0.0093(15) -0.0202(15)
O1 0.0440(16) 0.0359(15) 0.0352(15) 0.0020(12) 0.0173(13) -0.0173(13)

loop_
_atom_type_symbol
_atom_type_description
_atom_type_scat_dispersion_real
_atom_type_scat_dispersion_imag
_atom_type_scat_source
C C 0.0033 0.0016 'International Tables Vol C Tables 4.2.6.8 and 6.1.1.4'
H H 0.0000 0.0000 'International Tables Vol C Tables 4.2.6.8 and 6.1.1.4'
N N 0.0061 0.0033 'International Tables Vol C Tables 4.2.6.8 and 6.1.1.4'
O O 0.0106 0.0060 'International Tables Vol C Tables 4.2.6.8 and 6.1.1.4'
Zn Zn 0.2839 1.4301 'International Tables Vol C Tables 4.2.6.8 and 6.1.1.4'

loop_
_geom_angle_atom_site_label_1
_geom_angle_atom_site_label_2
_geom_angle_atom_site_label_3
_geom_angle
_geom_angle_site_symmetry_1
_geom_angle_site_symmetry_3
O3 Zn1 O2 165.49(13) 3_445 .
O3 Zn1 O4 89.02(15) 3_445 4_647
O2 Zn1 O4 90.11(15) . 4_647
O3 Zn1 N1 96.58(13) 3_445 .
O2 Zn1 N1 97.86(12) . .
O4 Zn1 N1 98.95(13) 4_647 .
O3 Zn1 O1 88.05(15) 3_445 2_657
O2 Zn1 O1 86.01(13) . 2_657
O4 Zn1 O1 152.36(13) 4_647 2_657
N1 Zn1 O1 108.69(13) . 2_657
O3 Zn1 Zn1 81.28(9) 3_445 2_657
O2 Zn1 Zn1 84.41(8) . 2_657
O4 Zn1 Zn1 77.31(9) 4_647 2_657
N1 Zn1 Zn1 175.68(9) . 2_657
O1 Zn1 Zn1 75.07(8) 2_657 2_657
C1 O2 Zn1 122.0(2) . .
O2 C1 O1 125.5(3) . .
O2 C1 C2 116.6(4) . .
O1 C1 C2 117.8(4) . .
C3 C2 C7 114.8(5) . .
C3 C2 C1 123.1(5) . .
C7 C2 C1 121.4(4) . .
C2 C7 C6 124.2(5) . .
C5 C6 C7 119.8(5) . .
C2 C3 C4 120.6(7) . .
C15 N1 C11 115.9(4) . .
C15 N1 Zn1 122.4(3) . .
C11 N1 Zn1 121.7(3) . .
C13 C12 C11 120.1(4) . .
N1 C11 C12 124.2(4) . .
N1 C15 C14 123.2(5) . .
C15 C14 C13 121.5(5) . .
C5 C4 C3 125.8(7) . .
C12 C13 C14 115.0(4) . .
C12 C13 C13 120.8(5) . 7_556
C14 C13 C13 124.1(5) . 7_556
C6 C5 C4 114.2(5) . .
C6 C5 C8 120.2(5) . .
C4 C5 C8 125.6(5) . .
C9 C8 C5 123.7(4) . .
C8 C9 C10 121.6(4) . .
O4 C10 O3 126.0(4) . .
O4 C10 C9 116.7(3) . .
O3 C10 C9 117.3(4) . .
C10 O3 Zn1 125.5(3) . 3
C10 O4 Zn1 129.6(3) . 4_657
C1 O1 Zn1 132.2(3) . 2_657

loop_
_geom_bond_atom_site_label_1
_geom_bond_atom_site_label_2
_geom_bond_distance
_geom_bond_site_symmetry_2
Zn1 O3 2.028(3) 3_445
Zn1 O2 2.036(3) .
Zn1 O4 2.048(3) 4_647
Zn1 N1 2.053(4) .
Zn1 O1 2.076(3) 2_657
Zn1 Zn1 2.9818(11) 2_657
O2 C1 1.264(5) .
C1 O1 1.265(5) .
C1 C2 1.499(5) .
C2 C3 1.344(9) .
C2 C7 1.358(7) .
C7 C6 1.421(7) .
C6 C5 1.372(9) .
C3 C4 1.395(9) .
N1 C15 1.324(6) .
N1 C11 1.313(6) .
C12 C13 1.375(6) .
C12 C11 1.373(7) .
C15 C14 1.360(7) .
C14 C13 1.370(7) .
C4 C5 1.346(8) .
C13 C13 1.482(8) 7_556
C5 C8 1.456(6) .
C8 C9 1.323(6) .
C9 C10 1.501(5) .
C10 O4 1.253(5) .
C10 O3 1.244(5) .
O3 Zn1 2.028(3) 3
O4 Zn1 2.048(3) 4_657
O1 Zn1 2.076(3) 2_657
